data_4114915
loop_
_publ_author_name
'Xiqu Wang'
'Lumei Liu'
'Allan J. Jacobson'

_publ_contact_author_address
;
Department of Chemistry    
University of Houston,
Houston, TX 77204-5003
;
_publ_contact_author_email ' ajjcob@uh.edu '
_publ_contact_author_fax ' 713 743 2787 '
_publ_contact_author_name
;
Prof. Allan J. Jacobson
;
_publ_contact_author_phone ' 713 743 2785 '
_publ_section_title
;
 Open-Framework and Microporous Vanadium Silicates
;
_journal_name_full 'Journal of the American Chemical Society'
_journal_page_first 7812
_journal_page_last 7820
_journal_paper_doi 10.1021/ja020354l
_journal_volume 124
_journal_year 2002
_chemical_formula_sum 'H6 O14 Rb2 Si4 V'
_chemical_formula_weight 564.29
_chemical_name_systematic
;
 ?
;
_space_group_IT_number 194
_symmetry_cell_setting hexagonal
_symmetry_space_group_name_Hall '-P 6c 2c'
_symmetry_space_group_name_H-M 'P 63/m m c'
_atom_sites_solution_hydrogens IGNORED
_atom_sites_solution_primary direct
_atom_sites_solution_secondary difmap
_audit_creation_method SHELXL-97
_cell_angle_alpha 90.00
_cell_angle_beta 90.00
_cell_angle_gamma 120.00
_cell_formula_units_Z 6
_cell_length_a 13.1698(6)
_cell_length_b 13.1698(6)
_cell_length_c 14.5054(8)
_cell_measurement_temperature 293(2)
_cell_volume 2178.81(18)
_computing_cell_refinement SAINT
_computing_data_collection SMART
_computing_data_reduction SAINT
_computing_structure_refinement 'SHELXL-97 (Sheldrick, 1997)'
_computing_structure_solution SHELXTL
_diffrn_ambient_temperature 293(2)
_diffrn_measured_fraction_theta_full 0.977
_diffrn_measured_fraction_theta_max 0.977
_diffrn_measurement_device_type 'SIEMENS SMART/CCD'
_diffrn_measurement_method 'NARROW FRAME, 0.3w'
_diffrn_radiation_monochromator graphite
_diffrn_radiation_source 'fine-focus sealed tube'
_diffrn_radiation_type MoK\a
_diffrn_radiation_wavelength 0.71073
_diffrn_reflns_av_R_equivalents 0.0476
_diffrn_reflns_av_sigmaI/netI 0.0183
_diffrn_reflns_limit_h_max 17
_diffrn_reflns_limit_h_min -12
_diffrn_reflns_limit_k_max 17
_diffrn_reflns_limit_k_min -16
_diffrn_reflns_limit_l_max 13
_diffrn_reflns_limit_l_min -18
_diffrn_reflns_number 12999
_diffrn_reflns_theta_full 28.30
_diffrn_reflns_theta_max 28.30
_diffrn_reflns_theta_min 1.79
_exptl_absorpt_coefficient_mu 7.738
_exptl_absorpt_correction_T_max 1.0000
_exptl_absorpt_correction_T_min 0.4820
_exptl_absorpt_correction_type 'multi-scan (SADABS)'
_exptl_crystal_colour BLUE-GREEN
_exptl_crystal_density_diffrn 2.580
_exptl_crystal_description PRISM
_exptl_crystal_F_000 1626
_exptl_crystal_size_max 0.16
_exptl_crystal_size_mid 0.06
_exptl_crystal_size_min 0.05
_refine_diff_density_max 2.317
_refine_diff_density_min -0.856
_refine_diff_density_rms 0.225
_refine_ls_extinction_coef 0.0035(10)
_refine_ls_extinction_expression Fc^*^=kFc[1+0.001xFc^2^\l^3^/sin(2\q)]^-1/4^
_refine_ls_extinction_method SHELXL
_refine_ls_goodness_of_fit_ref 1.099
_refine_ls_hydrogen_treatment NA
_refine_ls_matrix_type full
_refine_ls_number_parameters 106
_refine_ls_number_reflns 1039
_refine_ls_number_restraints 4
_refine_ls_restrained_S_all 1.122
_refine_ls_R_factor_all 0.0938
_refine_ls_R_factor_gt 0.0791
_refine_ls_shift/su_max 0.894
_refine_ls_shift/su_mean 0.015
_refine_ls_structure_factor_coef Fsqd
_refine_ls_weighting_details 'calc w=1/[\s^2^(Fo^2^)+(0.1634P)^2^+11.2786P] where P=(Fo^2^+2Fc^2^)/3'
_refine_ls_weighting_scheme calc
_refine_ls_wR_factor_gt 0.2442
_refine_ls_wR_factor_ref 0.2581
_reflns_number_gt 828
_reflns_number_total 1039
_reflns_threshold_expression >2sigma(I)
_cod_data_source_file ja020354l_06.cif
_cod_data_source_block VSH-6Rb
_cod_database_code 4114915

loop_
_symmetry_equiv_pos_as_xyz
'x, y, z'
'-y, x-y, z'
'-x+y, -x, z'
'-x, -y, z+1/2'
'y, -x+y, z+1/2'
'x-y, x, z+1/2'
'y, x, -z'
'x-y, -y, -z'
'-x, -x+y, -z'
'-y, -x, -z+1/2'
'-x+y, y, -z+1/2'
'x, x-y, -z+1/2'
'-x, -y, -z'
'y, -x+y, -z'
'x-y, x, -z'
'x, y, -z-1/2'
'-y, x-y, -z-1/2'
'-x+y, -x, -z-1/2'
'-y, -x, z'
'-x+y, y, z'
'x, x-y, z'
'y, x, z-1/2'
'x-y, -y, z-1/2'
'-x, -x+y, z-1/2'

loop_
_atom_site_label
_atom_site_type_symbol
_atom_site_fract_x
_atom_site_fract_y
_atom_site_fract_z
_atom_site_U_iso_or_equiv
_atom_site_adp_type
_atom_site_occupancy
_atom_site_symmetry_multiplicity
_atom_site_calc_flag
_atom_site_refinement_flags
Rb1 Rb 0.5000 0.5000 0.5000 0.0691(8) Uani 1 4 d S
Rb2 Rb 0.3017(3) 0.15084(13) 0.38351(16) 0.0547(8) Uani 0.50 2 d SP
V1 V 0.1906(2) 0.3812(4) 0.4592(3) 0.0118(10) Uani 0.25 2 d SPD
V2 V 0.1584(5) 0.3168(10) 0.4353(6) 0.048(2) Uani 0.25 2 d SPD
Si1 Si 0.32809(17) 0.43396(16) 0.2500 0.0236(6) Uani 1 2 d SD
Si2 Si -0.0064(2) 0.2296(2) 0.37671(19) 0.0160(7) Uani 0.50 1 d P
O1 O 0.4593(3) 0.5407(3) 0.2500 0.032(2) Uani 1 4 d S
O2 O 0.2376(4) 0.4752(9) 0.2791(7) 0.019(2) Uani 0.50 2 d SP
O3 O 0.2981(8) 0.3868(11) 0.3607(6) 0.045(3) Uani 0.50 1 d PD
O4 O 0.3220(7) 0.3330(7) 0.3065(6) 0.037(2) Uani 0.50 1 d PD
O5 O 0.1100(7) 0.2200(13) 0.3800(12) 0.033(3) Uani 0.50 2 d SP
O6 O -0.0432(8) 0.2518(8) 0.4766(6) 0.037(2) Uani 0.50 1 d P
O7 O 0.2189(11) 0.1095(5) 0.3296(7) 0.025(2) Uani 0.50 2 d SP
O8 O 0.2573(7) 0.5145(13) 0.4883(13) 0.017(4) Uiso 0.25 2 d SPD
O9 O 0.110(3) 0.220(7) 0.351(5) 0.16(4) Uiso 0.25 2 d SPD
OW1 O 0.0000 0.0000 0.2500 0.13(3) Uani 0.50 12 d SP
OW2 O 0.524(9) 0.262(4) 0.2500 0.4(2) Uani 0.17 4 d SP
OW3 O 0.583(2) 0.417(2) 0.345(4) 0.094(19) Uani 0.20 2 d SP

loop_
_atom_site_aniso_label
_atom_site_aniso_U_11
_atom_site_aniso_U_22
_atom_site_aniso_U_33
_atom_site_aniso_U_23
_atom_site_aniso_U_13
_atom_site_aniso_U_12
Rb1 0.0485(8) 0.0485(8) 0.0791(14) 0.0173(6) -0.0173(6) 0.0007(7)
Rb2 0.0823(18) 0.0476(9) 0.0457(12) 0.0013(5) 0.0027(11) 0.0412(9)
V1 0.0104(15) 0.012(2) 0.014(2) 0.0021(18) 0.0011(9) 0.0059(10)
V2 0.035(2) 0.088(7) 0.039(4) 0.027(5) 0.013(2) 0.044(3)
Si1 0.0101(9) 0.0112(10) 0.0480(14) 0.000 0.000 0.0042(7)
Si2 0.0126(12) 0.0130(12) 0.0198(13) 0.0016(10) 0.0022(10) 0.0045(10)
O1 0.014(2) 0.014(2) 0.066(6) 0.000 0.000 0.004(3)
O2 0.014(3) 0.019(4) 0.026(5) -0.003(3) -0.0013(17) 0.010(2)
O3 0.032(5) 0.079(7) 0.033(4) 0.025(5) 0.014(4) 0.035(5)
O4 0.026(4) 0.027(4) 0.064(6) 0.029(5) 0.022(4) 0.018(3)
O5 0.018(4) 0.047(8) 0.042(7) 0.008(6) 0.004(3) 0.024(4)
O6 0.026(4) 0.032(4) 0.029(4) -0.009(3) 0.012(3) -0.002(4)
O7 0.045(7) 0.021(3) 0.018(5) -0.004(2) -0.008(5) 0.022(3)
OW1 0.023(11) 0.023(11) 0.34(11) 0.000 0.000 0.012(6)
OW2 0.00(4) 0.4(4) 0.6(5) 0.000 0.000 0.000(19)
OW3 0.08(3) 0.08(3) 0.12(4) 0.034(18) -0.034(18) 0.04(3)

loop_
_atom_type_symbol
_atom_type_description
_atom_type_scat_dispersion_real
_atom_type_scat_dispersion_imag
_atom_type_scat_source
O O 0.0106 0.0060 'International Tables Vol C Tables 4.2.6.8 and 6.1.1.4'
Si Si 0.0817 0.0704 'International Tables Vol C Tables 4.2.6.8 and 6.1.1.4'
V V 0.3005 0.5294 'International Tables Vol C Tables 4.2.6.8 and 6.1.1.4'
Rb Rb -0.9393 2.9676 'International Tables Vol C Tables 4.2.6.8 and 6.1.1.4'
H H 0.0000 0.0000 'International Tables Vol C Tables 4.2.6.8 and 6.1.1.4'

loop_
_geom_angle_atom_site_label_1
_geom_angle_atom_site_label_2
_geom_angle_atom_site_label_3
_geom_angle
_geom_angle_site_symmetry_1
_geom_angle_site_symmetry_3
OW3 Rb1 OW3 180.000(2) . 13_666
OW3 Rb1 O6 100.92(19) . 8_666
OW3 Rb1 O6 79.08(19) 13_666 8_666
OW3 Rb1 O6 79.08(19) . 2_665
OW3 Rb1 O6 100.92(19) 13_666 2_665
O6 Rb1 O6 22.7(4) 8_666 2_665
OW3 Rb1 O6 79.08(19) . 20
OW3 Rb1 O6 100.92(19) 13_666 20
O6 Rb1 O6 180.0 8_666 20
O6 Rb1 O6 157.3(4) 2_665 20
OW3 Rb1 O6 100.92(19) . 14_556
OW3 Rb1 O6 79.08(19) 13_666 14_556
O6 Rb1 O6 157.3(4) 8_666 14_556
O6 Rb1 O6 180.0 2_665 14_556
O6 Rb1 O6 22.7(4) 20 14_556
OW3 Rb1 O3 106.9(6) . 13_666
OW3 Rb1 O3 73.1(7) 13_666 13_666
O6 Rb1 O3 46.9(2) 8_666 13_666
O6 Rb1 O3 50.0(2) 2_665 13_666
O6 Rb1 O3 133.1(2) 20 13_666
O6 Rb1 O3 130.0(2) 14_556 13_666
OW3 Rb1 O3 73.1(6) . .
OW3 Rb1 O3 106.9(7) 13_666 .
O6 Rb1 O3 133.1(2) 8_666 .
O6 Rb1 O3 130.0(2) 2_665 .
O6 Rb1 O3 46.9(2) 20 .
O6 Rb1 O3 50.0(2) 14_556 .
O3 Rb1 O3 180.000(1) 13_666 .
OW3 Rb1 O3 73.1(6) . 19_665
OW3 Rb1 O3 106.9(6) 13_666 19_665
O6 Rb1 O3 50.0(2) 8_666 19_665
O6 Rb1 O3 46.9(2) 2_665 19_665
O6 Rb1 O3 130.0(2) 20 19_665
O6 Rb1 O3 133.1(2) 14_556 19_665
O3 Rb1 O3 94.9(4) 13_666 19_665
O3 Rb1 O3 85.1(4) . 19_665
OW3 Rb1 O3 106.9(6) . 7_556
OW3 Rb1 O3 73.1(6) 13_666 7_556
O6 Rb1 O3 130.0(2) 8_666 7_556
O6 Rb1 O3 133.1(2) 2_665 7_556
O6 Rb1 O3 50.0(2) 20 7_556
O6 Rb1 O3 46.9(2) 14_556 7_556
O3 Rb1 O3 85.1(4) 13_666 7_556
O3 Rb1 O3 94.9(4) . 7_556
O3 Rb1 O3 180.000(1) 19_665 7_556
OW3 Rb1 O8 57.8(8) . 13_666
OW3 Rb1 O8 122.2(8) 13_666 13_666
O6 Rb1 O8 72.1(3) 8_666 13_666
O6 Rb1 O8 54.2(3) 2_665 13_666
O6 Rb1 O8 107.9(3) 20 13_666
O6 Rb1 O8 125.8(3) 14_556 13_666
O3 Rb1 O8 50.6(3) 13_666 13_666
O3 Rb1 O8 129.4(3) . 13_666
O3 Rb1 O8 91.1(4) 19_665 13_666
O3 Rb1 O8 88.9(4) 7_556 13_666
OW3 Rb1 O8 122.2(8) . .
OW3 Rb1 O8 57.8(8) 13_666 .
O6 Rb1 O8 107.9(3) 8_666 .
O6 Rb1 O8 125.8(3) 2_665 .
O6 Rb1 O8 72.1(3) 20 .
O6 Rb1 O8 54.2(3) 14_556 .
O3 Rb1 O8 129.4(3) 13_666 .
O3 Rb1 O8 50.6(3) . .
O3 Rb1 O8 88.9(4) 19_665 .
O3 Rb1 O8 91.1(4) 7_556 .
O8 Rb1 O8 180.000(2) 13_666 .
O7 Rb2 Si2 67.21(19) . 3
O7 Rb2 Si2 67.21(19) . 20
Si2 Rb2 Si2 125.6(2) 3 20
O7 Rb2 O6 114.6(4) . 3
Si2 Rb2 O6 52.4(3) 3 3
Si2 Rb2 O6 131.1(3) 20 3
O7 Rb2 O6 114.6(4) . 20
Si2 Rb2 O6 131.1(3) 3 20
Si2 Rb2 O6 52.4(3) 20 20
O6 Rb2 O6 90.9(5) 3 20
O7 Rb2 V1 151.3(6) . 14_556
Si2 Rb2 V1 102.88(14) 3 14_556
Si2 Rb2 V1 102.88(14) 20 14_556
O6 Rb2 V1 50.5(3) 3 14_556
O6 Rb2 V1 50.5(3) 20 14_556
O7 Rb2 O4 77.8(3) . 21
Si2 Rb2 O4 38.8(2) 3 21
Si2 Rb2 O4 144.0(3) 20 21
O6 Rb2 O4 71.1(3) 3 21
O6 Rb2 O4 161.5(3) 20 21
V1 Rb2 O4 112.1(2) 14_556 21
O7 Rb2 O4 77.8(3) . .
Si2 Rb2 O4 144.0(3) 3 .
Si2 Rb2 O4 38.8(2) 20 .
O6 Rb2 O4 161.5(3) 3 .
O6 Rb2 O4 71.1(3) 20 .
V1 Rb2 O4 112.1(2) 14_556 .
O4 Rb2 O4 126.5(4) 21 .
O7 Rb2 V2 133.4(6) . 14_556
Si2 Rb2 V2 95.12(17) 3 14_556
Si2 Rb2 V2 95.12(17) 20 14_556
O6 Rb2 V2 45.8(2) 3 14_556
O6 Rb2 V2 45.8(2) 20 14_556
V1 Rb2 V2 17.9(2) 14_556 14_556
O4 Rb2 V2 115.7(2) 21 14_556
O4 Rb2 V2 115.7(2) . 14_556
O7 Rb2 O8 177.8(6) . 14_556
Si2 Rb2 O8 113.34(15) 3 14_556
Si2 Rb2 O8 113.34(15) 20 14_556
O6 Rb2 O8 66.7(4) 3 14_556
O6 Rb2 O8 66.7(3) 20 14_556
V1 Rb2 O8 30.9(3) 14_556 14_556
O4 Rb2 O8 101.3(3) 21 14_556
O4 Rb2 O8 101.3(3) . 14_556
V2 Rb2 O8 48.8(4) 14_556 14_556
O7 Rb2 O6 106.2(4) . 7_556
Si2 Rb2 O6 46.32(18) 3 7_556
Si2 Rb2 O6 127.0(2) 20 7_556
O6 Rb2 O6 8.7(3) 3 7_556
O6 Rb2 O6 92.7(2) 20 7_556
V1 Rb2 O6 56.88(17) 14_556 7_556
O4 Rb2 O6 70.1(3) 21 7_556
O4 Rb2 O6 163.2(3) . 7_556
V2 Rb2 O6 49.60(17) 14_556 7_556
O8 Rb2 O6 75.2(3) 14_556 7_556
O7 Rb2 O6 106.2(4) . 14_556
Si2 Rb2 O6 127.0(2) 3 14_556
Si2 Rb2 O6 46.32(18) 20 14_556
O6 Rb2 O6 92.7(2) 3 14_556
O6 Rb2 O6 8.7(3) 20 14_556
V1 Rb2 O6 56.88(17) 14_556 14_556
O4 Rb2 O6 163.2(3) 21 14_556
O4 Rb2 O6 70.1(3) . 14_556
V2 Rb2 O6 49.60(17) 14_556 14_556
O8 Rb2 O6 75.2(3) 14_556 14_556
O6 Rb2 O6 93.2(3) 7_556 14_556
V2 V1 O8 170.2(10) . .
V2 V1 O6 75.3(6) . 9_556
O8 V1 O6 111.2(6) . 9_556
V2 V1 O6 75.3(6) . 14_556
O8 V1 O6 111.2(6) . 14_556
O6 V1 O6 90.8(5) 9_556 14_556
V2 V1 O3 73.8(6) . 20
O8 V1 O3 99.3(6) . 20
O6 V1 O3 82.5(4) 9_556 20
O6 V1 O3 149.1(5) 14_556 20
V2 V1 O3 73.8(6) . .
O8 V1 O3 99.3(6) . .
O6 V1 O3 149.1(5) 9_556 .
O6 V1 O3 82.5(4) 14_556 .
O3 V1 O3 87.9(5) 20 .
V2 V1 O5 6.7(7) . .
O8 V1 O5 163.5(9) . .
O6 V1 O5 79.8(5) 9_556 .
O6 V1 O5 79.8(5) 14_556 .
O3 V1 O5 69.3(5) 20 .
O3 V1 O5 69.3(5) . .
V2 V1 O9 15(2) . .
O8 V1 O9 155(3) . .
O6 V1 O9 85.7(17) 9_556 .
O6 V1 O9 85.6(17) 14_556 .
O3 V1 O9 63.9(16) 20 .
O3 V1 O9 63.8(16) . .
O5 V1 O9 8(3) . .
V2 V1 Rb2 93.6(7) . 15_556
O8 V1 Rb2 96.2(7) . 15_556
O6 V1 Rb2 50.5(3) 9_556 15_556
O6 V1 Rb2 50.5(3) 14_556 15_556
O3 V1 Rb2 132.9(3) 20 15_556
O3 V1 Rb2 132.9(3) . 15_556
O5 V1 Rb2 100.3(5) . 15_556
O9 V1 Rb2 109(2) . 15_556
V2 V1 Si2 38.20(16) . .
O8 V1 Si2 138.8(3) . .
O6 V1 Si2 56.9(3) 9_556 .
O6 V1 Si2 108.4(4) 14_556 .
O3 V1 Si2 43.6(4) 20 .
O3 V1 Si2 96.6(4) . .
O5 V1 Si2 37.28(9) . .
O9 V1 Si2 37.6(3) . .
Rb2 V1 Si2 100.32(17) 15_556 .
V2 V1 Si2 38.20(16) . 20
O8 V1 Si2 138.8(3) . 20
O6 V1 Si2 108.4(4) 9_556 20
O6 V1 Si2 56.9(3) 14_556 20
O3 V1 Si2 96.6(4) 20 20
O3 V1 Si2 43.6(4) . 20
O5 V1 Si2 37.29(9) . 20
O9 V1 Si2 37.5(3) . 20
Rb2 V1 Si2 100.32(17) 15_556 20
Si2 V1 Si2 74.40(18) . 20
V2 V1 Rb1 114.17(8) . 3_565
O8 V1 Rb1 66.07(9) . 3_565
O6 V1 Rb1 57.5(3) 9_556 3_565
O6 V1 Rb1 139.6(3) 14_556 3_565
O3 V1 Rb1 58.2(3) 20 3_565
O3 V1 Rb1 137.6(3) . 3_565
O5 V1 Rb1 113.90(8) . 3_565
O9 V1 Rb1 113.2(3) . 3_565
Rb2 V1 Rb1 89.21(10) 15_556 3_565
Si2 V1 Rb1 76.62(6) . 3_565
Si2 V1 Rb1 150.67(16) 20 3_565
V1 V2 O5 169.3(11) . .
V1 V2 O9 158(4) . .
O5 V2 O9 12(4) . .
V1 V2 O6 80.2(6) . 14_556
O5 V2 O6 106.9(7) . 14_556
O9 V2 O6 114(2) . 14_556
V1 V2 O6 80.2(6) . 9_556
O5 V2 O6 106.9(7) . 9_556
O9 V2 O6 114(2) . 9_556
O6 V2 O6 93.1(6) 14_556 9_556
V1 V2 O3 82.3(7) . .
O5 V2 O3 90.3(7) . .
O9 V2 O3 82(2) . .
O6 V2 O3 85.1(4) 14_556 .
O6 V2 O3 162.4(9) 9_556 .
V1 V2 O3 82.3(7) . 20
O5 V2 O3 90.3(7) . 20
O9 V2 O3 82(2) . 20
O6 V2 O3 162.4(9) 14_556 20
O6 V2 O3 85.1(4) 9_556 20
O3 V2 O3 91.4(6) . 20
V1 V2 Si2 127.7(3) . .
O5 V2 Si2 50.8(3) . .
O9 V2 Si2 51.1(4) . .
O6 V2 Si2 140.9(6) 14_556 .
O6 V2 Si2 69.7(3) 9_556 .
O3 V2 Si2 121.5(5) . .
O3 V2 Si2 54.2(4) 20 .
V1 V2 Si2 127.7(3) . 20
O5 V2 Si2 50.8(3) . 20
O9 V2 Si2 51.0(4) . 20
O6 V2 Si2 69.7(3) 14_556 20
O6 V2 Si2 140.9(6) 9_556 20
O3 V2 Si2 54.2(4) . 20
O3 V2 Si2 121.5(5) 20 20
Si2 V2 Si2 101.3(5) . 20
V1 V2 O8 6.5(7) . .
O5 V2 O8 162.9(9) . .
O9 V2 O8 151(4) . .
O6 V2 O8 84.6(6) 14_556 .
O6 V2 O8 84.6(6) 9_556 .
O3 V2 O8 77.8(6) . .
O3 V2 O8 77.8(6) 20 .
Si2 V2 O8 126.1(3) . .
Si2 V2 O8 126.1(3) 20 .
V1 V2 O6 99.8(4) . .
O5 V2 O6 84.1(5) . .
O9 V2 O6 88.8(14) . .
O6 V2 O6 117.4(4) 14_556 .
O6 V2 O6 29.0(5) 9_556 .
O3 V2 O6 157.5(5) . .
O3 V2 O6 66.9(4) 20 .
Si2 V2 O6 40.8(2) . .
Si2 V2 O6 131.7(6) 20 .
O8 V2 O6 102.1(4) . .
V1 V2 O6 99.8(4) . 20
O5 V2 O6 84.1(5) . 20
O9 V2 O6 88.6(14) . 20
O6 V2 O6 29.0(5) 14_556 20
O6 V2 O6 117.4(4) 9_556 20
O3 V2 O6 66.9(4) . 20
O3 V2 O6 157.5(5) 20 20
Si2 V2 O6 131.7(6) . 20
Si2 V2 O6 40.8(2) 20 20
O8 V2 O6 102.1(4) . 20
O6 V2 O6 133.6(6) . 20
O4 Si1 O4 64.8(7) 16_556 .
O4 Si1 O1 109.3(4) 16_556 .
O4 Si1 O1 109.3(4) . .
O4 Si1 O2 115.6(5) 16_556 16_556
O4 Si1 O2 135.6(5) . 16_556
O1 Si1 O2 111.5(4) . 16_556
O4 Si1 O2 135.6(5) 16_556 .
O4 Si1 O2 115.6(5) . .
O1 Si1 O2 111.5(4) . .
O2 Si1 O2 30.7(7) 16_556 .
O4 Si1 O3 43.4(5) 16_556 16_556
O4 Si1 O3 106.7(6) . 16_556
O1 Si1 O3 105.9(4) . 16_556
O2 Si1 O3 78.3(5) 16_556 16_556
O2 Si1 O3 107.4(5) . 16_556
O4 Si1 O3 106.7(6) 16_556 .
O4 Si1 O3 43.4(5) . .
O1 Si1 O3 105.9(4) . .
O2 Si1 O3 107.4(5) 16_556 .
O2 Si1 O3 78.3(5) . .
O3 Si1 O3 142.6(9) 16_556 .
O4 Si1 Rb2 4.2(4) 16_556 16_556
O4 Si1 Rb2 60.9(4) . 16_556
O1 Si1 Rb2 111.6(3) . 16_556
O2 Si1 Rb2 116.8(4) 16_556 16_556
O2 Si1 Rb2 134.7(3) . 16_556
O3 Si1 Rb2 46.7(4) 16_556 16_556
O3 Si1 Rb2 102.6(4) . 16_556
O4 Si1 Rb2 60.9(4) 16_556 .
O4 Si1 Rb2 4.2(4) . .
O1 Si1 Rb2 111.6(3) . .
O2 Si1 Rb2 134.7(3) 16_556 .
O2 Si1 Rb2 116.8(4) . .
O3 Si1 Rb2 102.6(4) 16_556 .
O3 Si1 Rb2 46.7(4) . .
Rb2 Si1 Rb2 56.99(6) 16_556 .
O4 Si1 Rb1 116.0(3) 16_556 .
O4 Si1 Rb1 59.9(4) . .
O1 Si1 Rb1 64.87(7) . .
O2 Si1 Rb1 125.8(3) 16_556 .
O2 Si1 Rb1 96.9(3) . .
O3 Si1 Rb1 155.7(3) 16_556 .
O3 Si1 Rb1 41.3(4) . .
Rb2 Si1 Rb1 113.48(5) 16_556 .
Rb2 Si1 Rb1 63.95(4) . .
O4 Si1 Rb1 59.9(4) 16_556 4_664
O4 Si1 Rb1 116.0(3) . 4_664
O1 Si1 Rb1 64.87(7) . 4_664
O2 Si1 Rb1 96.9(3) 16_556 4_664
O2 Si1 Rb1 125.8(3) . 4_664
O3 Si1 Rb1 41.3(4) 16_556 4_664
O3 Si1 Rb1 155.7(3) . 4_664
Rb2 Si1 Rb1 63.95(4) 16_556 4_664
Rb2 Si1 Rb1 113.48(5) . 4_664
Rb1 Si1 Rb1 122.78(5) . 4_664
O6 Si2 O5 112.1(7) . .
O6 Si2 O4 110.1(5) . 20
O5 Si2 O4 110.2(6) . 20
O6 Si2 O7 112.0(5) . 2
O5 Si2 O7 107.5(7) . 2
O4 Si2 O7 104.5(5) 20 2
O6 Si2 O9 127(2) . .
O5 Si2 O9 15(3) . .
O4 Si2 O9 100(4) 20 .
O7 Si2 O9 100.7(15) 2 .
O6 Si2 Rb2 72.7(3) . 2
O5 Si2 Rb2 142.8(6) . 2
O4 Si2 Rb2 101.5(3) 20 2
O7 Si2 Rb2 43.8(4) 2 2
O9 Si2 Rb2 142(2) . 2
O6 Si2 O3 90.4(5) . 20
O5 Si2 O3 87.2(6) . 20
O4 Si2 O3 40.3(4) 20 20
O7 Si2 O3 144.5(5) 2 20
O9 Si2 O3 86(3) . 20
Rb2 Si2 O3 130.0(3) 2 20
O6 Si2 V2 81.7(4) . .
O5 Si2 V2 41.3(6) . .
O4 Si2 V2 97.1(4) 20 .
O7 Si2 V2 147.7(5) 2 .
O9 Si2 V2 51.2(7) . .
Rb2 Si2 V2 152.3(3) 2 .
O3 Si2 V2 59.0(4) 20 .
O6 Si2 O6 30.3(5) . 9_556
O5 Si2 O6 84.0(7) . 9_556
O4 Si2 O6 112.2(4) 20 9_556
O7 Si2 O6 134.7(4) 2 9_556
O9 Si2 O6 97.9(15) . 9_556
Rb2 Si2 O6 101.9(3) 2 9_556
O3 Si2 O6 77.5(4) 20 9_556
V2 Si2 O6 51.6(3) . 9_556
O6 Si2 V1 74.0(3) . .
O5 Si2 V1 55.1(6) . .
O4 Si2 V1 88.7(3) 20 .
O7 Si2 V1 161.7(5) 2 .
O9 Si2 V1 63.8(10) . .
Rb2 Si2 V1 146.6(2) 2 .
O3 Si2 V1 48.8(3) 20 .
V2 Si2 V1 14.1(3) . .
O6 Si2 V1 45.5(2) 9_556 .
O6 Si2 Rb2 47.4(4) . 15_556
O5 Si2 Rb2 65.2(6) . 15_556
O4 Si2 Rb2 121.2(3) 20 15_556
O7 Si2 Rb2 133.6(4) 2 15_556
O9 Si2 Rb2 79.5(18) . 15_556
Rb2 Si2 Rb2 113.74(14) 2 15_556
O3 Si2 Rb2 81.8(3) 20 15_556
V2 Si2 Rb2 38.52(19) . 15_556
O6 Si2 Rb2 19.3(2) 9_556 15_556
V1 Si2 Rb2 38.10(12) . 15_556
O6 Si2 Rb1 45.3(4) . 3_565
O5 Si2 Rb1 117.9(6) . 3_565
O4 Si2 Rb1 66.2(3) 20 3_565
O7 Si2 Rb1 134.1(4) 2 3_565
O9 Si2 Rb1 125.0(17) . 3_565
Rb2 Si2 Rb1 92.17(13) 2 3_565
O3 Si2 Rb1 48.7(3) 20 3_565
V2 Si2 Rb1 76.7(3) . 3_565
O6 Si2 Rb1 50.2(2) 9_556 3_565
V1 Si2 Rb1 62.79(9) . 3_565
Rb2 Si2 Rb1 66.96(5) 15_556 3_565
Si1 O1 Si1 159.8(6) 19_665 .
O2 O2 Si1 74.7(3) 16_556 20
O2 O2 Si1 74.7(3) 16_556 .
Si1 O2 Si1 133.3(6) 20 .
O4 O3 Si1 60.9(5) . .
O4 O3 Si2 60.9(6) . 20
Si1 O3 Si2 115.3(7) . 20
O4 O3 V2 123.7(10) . .
Si1 O3 V2 134.4(6) . .
Si2 O3 V2 66.8(5) 20 .
O4 O3 V1 147.2(9) . .
Si1 O3 V1 136.6(5) . .
Si2 O3 V1 87.7(4) 20 .
V2 O3 V1 23.9(3) . .
O4 O3 Rb1 107.4(7) . .
Si1 O3 Rb1 117.4(5) . .
Si2 O3 Rb1 104.8(4) 20 .
V2 O3 Rb1 104.5(4) . .
V1 O3 Rb1 88.4(4) . .
O4 O3 Rb2 49.4(5) . .
Si1 O3 Rb2 110.2(5) . .
Si2 O3 Rb2 23.70(18) 20 .
V2 O3 Rb2 87.2(5) . .
V1 O3 Rb2 104.4(4) . .
Rb1 O3 Rb2 88.5(2) . .
O3 O4 Si1 75.7(6) . .
O3 O4 Si2 78.8(7) . 20
Si1 O4 Si2 141.0(6) . 20
O3 O4 O4 130.9(5) . 16_556
Si1 O4 O4 57.6(3) . 16_556
Si2 O4 O4 128.9(3) 20 16_556
O3 O4 Rb2 109.6(6) . .
Si1 O4 Rb2 173.3(6) . .
Si2 O4 Rb2 39.7(2) 20 .
O4 O4 Rb2 116.1(2) 16_556 .
O3 O4 Rb2 161.3(7) . 16_556
Si1 O4 Rb2 97.2(4) . 16_556
Si2 O4 Rb2 97.7(4) 20 16_556
O4 O4 Rb2 39.57(11) 16_556 16_556
Rb2 O4 Rb2 76.6(2) . 16_556
O3 O4 Rb1 54.1(6) . .
Si1 O4 Rb1 98.7(4) . .
Si2 O4 Rb1 89.5(4) 20 .
O4 O4 Rb1 140.97(11) 16_556 .
Rb2 O4 Rb1 87.9(2) . .
Rb2 O4 Rb1 144.6(2) 16_556 .
V2 O5 Si2 87.8(6) . 20
V2 O5 Si2 87.9(6) . .
Si2 O5 Si2 171.5(11) 20 .
V2 O5 V1 4.0(4) . .
Si2 O5 V1 87.6(6) 20 .
Si2 O5 V1 87.6(6) . .
V2 O5 Rb2 101.4(3) . 2
Si2 O5 Rb2 169.1(8) 20 2
Si2 O5 Rb2 18.9(3) . 2
V1 O5 Rb2 102.0(3) . 2
V2 O5 Rb2 101.4(3) . .
Si2 O5 Rb2 18.9(3) 20 .
Si2 O5 Rb2 169.1(8) . .
V1 O5 Rb2 102.0(3) . .
Rb2 O5 Rb2 150.3(5) 2 .
V2 O5 Rb2 38.8(6) . 15_556
Si2 O5 Rb2 90.6(6) 20 15_556
Si2 O5 Rb2 90.6(6) . 15_556
V1 O5 Rb2 42.8(3) . 15_556
Rb2 O5 Rb2 92.9(3) 2 15_556
Rb2 O5 Rb2 92.9(3) . 15_556
O6 O6 Si2 107.3(9) 9_556 .
O6 O6 V2 100.9(9) 9_556 15_556
Si2 O6 V2 135.2(5) . 15_556
O6 O6 Rb2 157.2(6) 9_556 2
Si2 O6 Rb2 54.9(3) . 2
V2 O6 Rb2 87.2(4) 15_556 2
O6 O6 V1 116.4(9) 9_556 15_556
Si2 O6 V1 133.9(5) . 15_556
V2 O6 V1 24.5(3) 15_556 15_556
Rb2 O6 V1 79.1(4) 2 15_556
O6 O6 Si2 42.4(6) 9_556 9_556
Si2 O6 Si2 134.9(6) . 9_556
V2 O6 Si2 58.7(4) 15_556 9_556
Rb2 O6 Si2 137.8(5) 2 9_556
V1 O6 Si2 77.6(3) 15_556 9_556
O6 O6 V2 50.1(7) 9_556 .
Si2 O6 V2 57.5(4) . .
V2 O6 V2 141.1(7) 15_556 .
Rb2 O6 V2 111.6(4) 2 .
V1 O6 V2 164.5(6) 15_556 .
Si2 O6 V2 87.1(4) 9_556 .
O6 O6 Rb1 78.67(18) 9_556 3_565
Si2 O6 Rb1 112.7(4) . 3_565
V2 O6 Rb1 106.3(4) 15_556 3_565
Rb2 O6 Rb1 119.8(5) 2 3_565
V1 O6 Rb1 90.2(4) 15_556 3_565
Si2 O6 Rb1 95.0(3) 9_556 3_565
V2 O6 Rb1 93.7(4) . 3_565
O6 O6 Rb2 14.1(4) 9_556 15_556
Si2 O6 Rb2 110.0(5) . 15_556
V2 O6 Rb2 90.2(5) 15_556 15_556
Rb2 O6 Rb2 149.1(5) 2 15_556
V1 O6 Rb2 109.1(4) 15_556 15_556
Si2 O6 Rb2 31.83(15) 9_556 15_556
V2 O6 Rb2 55.9(3) . 15_556
Rb1 O6 Rb2 90.5(2) 3_565 15_556
Rb2 O7 Si2 69.0(4) . 20
Rb2 O7 Si2 69.0(4) . 3
Si2 O7 Si2 128.4(6) 20 3
Rb2 O7 Rb2 112.6(7) . 16_556
Si2 O7 Rb2 111.4(4) 20 16_556
Si2 O7 Rb2 111.4(4) 3 16_556
V1 O8 V2 3.3(3) . .
V1 O8 Rb2 53.0(6) . 15_556
V2 O8 Rb2 56.3(4) . 15_556
V1 O8 Rb1 88.0(3) . .
V2 O8 Rb1 88.2(3) . .
Rb2 O8 Rb1 85.9(3) 15_556 .
V1 O8 Rb1 88.0(3) . 3_565
V2 O8 Rb1 88.2(3) . 3_565
Rb2 O8 Rb1 85.9(3) 15_556 3_565
Rb1 O8 Rb1 171.7(6) . 3_565
V2 O9 Si2 77.8(9) . 20
V2 O9 Si2 77.6(9) . .
Si2 O9 Si2 153(3) 20 .
V2 O9 V1 7.4(12) . .
Si2 O9 V1 78.6(9) 20 .
Si2 O9 V1 78.5(9) . .
V2 O9 Rb2 93.4(11) . .
Si2 O9 Rb2 19.0(12) 20 .
Si2 O9 Rb2 156(5) . .
V1 O9 Rb2 95.5(7) . .
V2 O9 Rb2 93.3(11) . 2
Si2 O9 Rb2 156(5) 20 2
Si2 O9 Rb2 19.0(12) . 2
V1 O9 Rb2 95.4(7) . 2
Rb2 O9 Rb2 146(4) . 2
Rb2 OW2 Rb2 75(2) 16_556 .

loop_
_geom_bond_atom_site_label_1
_geom_bond_atom_site_label_2
_geom_bond_distance
_geom_bond_site_symmetry_2
Rb1 OW3 2.94(7) .
Rb1 OW3 2.94(7) 13_666
Rb1 O6 3.044(10) 8_666
Rb1 O6 3.044(10) 2_665
Rb1 O6 3.044(10) 20
Rb1 O6 3.044(10) 14_556
Rb1 O3 3.068(10) 13_666
Rb1 O3 3.068(10) .
Rb1 O3 3.068(10) 19_665
Rb1 O3 3.068(10) 7_556
Rb1 O8 3.3010(14) 13_666
Rb1 O8 3.3010(14) .
Rb2 O7 1.225(11) .
Rb2 Si2 1.652(3) 3
Rb2 Si2 1.652(3) 20
Rb2 O6 1.928(9) 3
Rb2 O6 1.928(9) 20
Rb2 V1 2.455(6) 14_556
Rb2 O4 2.536(7) 21
Rb2 O4 2.536(7) .
Rb2 V2 2.634(8) 14_556
Rb2 O8 3.058(18) 14_556
Rb2 O6 3.066(10) 7_556
Rb2 O6 3.066(10) 14_556
V1 V2 0.812(11) .
V1 O8 1.578(15) .
V1 O6 1.928(9) 9_556
V1 O6 1.928(9) 14_556
V1 O3 1.987(9) 20
V1 O3 1.987(9) .
V1 O5 2.168(17) .
V1 O9 2.42(3) .
V1 Rb2 2.455(6) 15_556
V1 Si2 2.640(5) .
V1 Si2 2.640(5) 20
V1 Rb1 3.609(2) 3_565
V2 O5 1.36(2) .
V2 O9 1.65(2) .
V2 O6 1.892(10) 14_556
V2 O6 1.892(10) 9_556
V2 O3 1.926(10) .
V2 O3 1.926(10) 20
V2 Si2 2.064(8) .
V2 Si2 2.064(8) 20
V2 O8 2.382(19) .
V2 O6 2.423(9) .
V2 O6 2.423(9) 20
Si1 O4 1.529(7) 16_556
Si1 O4 1.529(7) .
Si1 O1 1.592(2) .
Si1 O2 1.594(4) 16_556
Si1 O2 1.594(4) .
Si1 O3 1.695(8) 16_556
Si1 O3 1.695(8) .
Si1 Rb2 4.059(2) 16_556
Si1 Rb1 4.1308(9) 4_664
Si2 O6 1.601(8) .
Si2 O5 1.601(3) .
Si2 O4 1.623(7) 20
Si2 O7 1.632(5) 2
Si2 O9 1.645(12) .
Si2 Rb2 1.652(3) 2
Si2 O3 1.822(12) 20
Si2 O6 2.265(10) 9_556
Si2 Rb2 3.914(3) 15_556
Si2 Rb1 3.948(3) 3_565
O1 Si1 1.592(2) 19_665
O2 O2 0.843(19) 16_556
O2 Si1 1.594(4) 20
O3 O4 1.201(13) .
O3 Si2 1.822(12) 20
O4 Si2 1.623(7) 20
O4 O4 1.638(17) 16_556
O4 Rb2 3.575(9) 16_556
O5 Si2 1.601(3) 20
O5 Rb2 3.083(4) 2
O5 Rb2 3.554(17) 15_556
O6 O6 1.196(19) 9_556
O6 V2 1.892(10) 15_556
O6 Rb2 1.928(9) 2
O6 V1 1.928(9) 15_556
O6 Si2 2.265(10) 9_556
O6 Rb1 3.044(9) 3_565
O6 Rb2 3.066(10) 15_556
O7 Si2 1.632(5) 20
O7 Si2 1.632(5) 3
O7 Rb2 3.233(11) 16_556
O8 Rb2 3.058(18) 15_556
O8 Rb1 3.3010(13) 3_565
O9 Si2 1.640(12) 20
O9 Rb2 3.12(3) 2
OW2 Rb2 3.19(8) 16_556
